data_7035173
loop_
_publ_author_name
'Pacheco, Mario'
'Cuevas, Alicia'
'Gonz\'alez-Platas, Javier'
'Lloret, Francesc'
'Julve, Miguel'
'Kremer, Carlos'

_publ_section_title
;
 The crystal structure and magnetic properties of
 3-pyridinecarboxylate-bridged Re(ii)M(ii) complexes (M = Cu, Ni, Co and
 Mn).
;
_journal_issue 25
_journal_name_full 'Dalton transactions (Cambridge, England : 2003)'
_journal_page_first 11636
_journal_page_last 11648
_journal_paper_doi 10.1039/c5dt01321f
_journal_volume 44
_journal_year 2015
_chemical_formula_moiety '2(C34 H28 Br4 N6 Ni O3 Re), C2 H3 N'
_chemical_formula_sum 'C70 H59 Br8 N13 Ni2 O6 Re2'
_chemical_formula_weight 2307.40
_space_group_crystal_system monoclinic
_space_group_IT_number 14
_space_group_name_Hall '-P 2yn'
_space_group_name_H-M_alt 'P 1 21/n 1'
_symmetry_space_group_name_Hall '-P 2yn'
_symmetry_space_group_name_H-M 'P 1 21/n 1'
_atom_sites_solution_hydrogens geom
_atom_sites_solution_primary iterative
_audit_creation_date 2015-03-23
_audit_creation_method
;
Olex2 1.2
(compiled 2015.01.26 svn.r3150 for OlexSys, GUI svn.r4998)
;
_audit_update_record
;
2015-03-23 deposited with the CCDC.
2015-05-14 downloaded from the CCDC.
;
_cell_angle_alpha 90
_cell_angle_beta 108.2729(9)
_cell_angle_gamma 90
_cell_formula_units_Z 2
_cell_length_a 11.74860(10)
_cell_length_b 19.72731(14)
_cell_length_c 18.11565(14)
_cell_measurement_reflns_used 18754
_cell_measurement_temperature 293(2)
_cell_measurement_theta_max 66.5880
_cell_measurement_theta_min 3.4089
_cell_volume 3986.91(6)
_computing_cell_refinement
;
CrysAlisPro, Agilent Technologies,
Version 1.171.37.33 (release 27-03-2014 CrysAlis171 .NET)
(compiled Mar 27 2014,17:12:48)
;
_computing_data_collection
;
CrysAlisPro, Agilent Technologies,
Version 1.171.37.33 (release 27-03-2014 CrysAlis171 .NET)
(compiled Mar 27 2014,17:12:48)
;
_computing_data_reduction
;
CrysAlisPro, Agilent Technologies,
Version 1.171.37.33 (release 27-03-2014 CrysAlis171 .NET)
(compiled Mar 27 2014,17:12:48)
;
_computing_molecular_graphics 'Olex2 (Dolomanov et al., 2009)'
_computing_publication_material 'Olex2 (Dolomanov et al., 2009)'
_computing_structure_refinement 'ShelXL (Sheldrick, 2008)'
_computing_structure_solution
;
Superflip (Palatinus & Chapuis, 2007;Palatinus & van der Lee, 2008;
Palatinus et al., 2012)
;
_diffrn_ambient_temperature 293(2)
_diffrn_detector 'CCD plate'
_diffrn_detector_area_resol_mean 10.5953
_diffrn_detector_type Atlas
_diffrn_measured_fraction_theta_full 0.999
_diffrn_measured_fraction_theta_max 0.999
_diffrn_measurement_details
;
  1 omega  -29.00   -2.00   1.0000    1.5000
omega____ theta____ kappa____ phi______ frames
    -      -40.6776  125.0000 -150.0000 27

  2 omega  -46.00   35.00   1.0000    1.5000
omega____ theta____ kappa____ phi______ frames
    -      -40.6776   38.0000 -180.0000 81

  3 omega -129.00   48.00   1.0000    1.5000
omega____ theta____ kappa____ phi______ frames
    -      -40.6776    0.0000  120.0000 177

  4 omega   68.00  101.00   1.0000    1.5000
omega____ theta____ kappa____ phi______ frames
    -       40.6776   38.0000  -60.0000 33

  5 omega   38.00   77.00   1.0000    1.5000
omega____ theta____ kappa____ phi______ frames
    -       40.6776 -125.0000 -180.0000 39

  6 omega   30.00   93.00   1.0000    1.5000
omega____ theta____ kappa____ phi______ frames
    -       40.6776 -125.0000   90.0000 63

  7 omega   38.00  106.00   1.0000    6.0000
omega____ theta____ kappa____ phi______ frames
    -      107.6338 -125.0000 -150.0000 68

  8 omega   37.00   79.00   1.0000    6.0000
omega____ theta____ kappa____ phi______ frames
    -      107.6338  -30.0000   60.0000 42

  9 omega   51.00   97.00   1.0000    6.0000
omega____ theta____ kappa____ phi______ frames
    -      107.6338  -61.0000   60.0000 46

 10 omega   81.00  146.00   1.0000    6.0000
omega____ theta____ kappa____ phi______ frames
    -      107.6338   45.0000  -90.0000 65

 11 omega   98.00  142.00   1.0000    6.0000
omega____ theta____ kappa____ phi______ frames
    -      107.6338  125.0000  120.0000 44

 12 omega  146.00  175.00   1.0000    6.0000
omega____ theta____ kappa____ phi______ frames
    -      107.6338  125.0000  120.0000 29

 13 omega   78.00  177.00   1.0000    6.0000
omega____ theta____ kappa____ phi______ frames
    -      107.6338   30.0000  -30.0000 99

 14 omega   87.00  121.00   1.0000    6.0000
omega____ theta____ kappa____ phi______ frames
    -      107.6338 -125.0000  120.0000 34

 15 omega   38.00   77.00   1.0000    6.0000
omega____ theta____ kappa____ phi______ frames
    -      107.6338 -125.0000  120.0000 39

 16 omega   80.00  176.00   1.0000    6.0000
omega____ theta____ kappa____ phi______ frames
    -      107.6338   77.0000 -180.0000 96

 17 omega   96.00  131.00   1.0000    6.0000
omega____ theta____ kappa____ phi______ frames
    -      107.6338   81.0000  114.0000 35

 18 omega   80.00  172.00   1.0000    6.0000
omega____ theta____ kappa____ phi______ frames
    -      107.6338   45.0000 -120.0000 92

 19 omega   51.00   86.00   1.0000    6.0000
omega____ theta____ kappa____ phi______ frames
    -      107.6338   15.0000 -120.0000 35

 20 omega  108.00  167.00   1.0000    6.0000
omega____ theta____ kappa____ phi______ frames
    -      107.6338  125.0000   90.0000 59

 21 omega   30.00  101.00   1.0000    6.0000
omega____ theta____ kappa____ phi______ frames
    -      107.6338  -94.0000   30.0000 71
;
_diffrn_measurement_device 'four-circle diffractometer'
_diffrn_measurement_device_type 'SuperNova, Dual, Cu at zero, Atlas'
_diffrn_measurement_method '\w scans'
_diffrn_orient_matrix_UB_11 -0.1106516000
_diffrn_orient_matrix_UB_12 0.0403841000
_diffrn_orient_matrix_UB_13 0.0030962000
_diffrn_orient_matrix_UB_21 -0.0248270000
_diffrn_orient_matrix_UB_22 -0.0537086000
_diffrn_orient_matrix_UB_23 0.0547606000
_diffrn_orient_matrix_UB_31 0.0787769000
_diffrn_orient_matrix_UB_32 0.0397953000
_diffrn_orient_matrix_UB_33 0.0707907000
_diffrn_radiation_monochromator mirror
_diffrn_radiation_probe x-ray
_diffrn_radiation_type CuK\a
_diffrn_radiation_wavelength 1.54184
_diffrn_reflns_av_R_equivalents 0.0213
_diffrn_reflns_av_unetI/netI 0.0164
_diffrn_reflns_laue_measured_fraction_full 0.999
_diffrn_reflns_laue_measured_fraction_max 0.999
_diffrn_reflns_limit_h_max 13
_diffrn_reflns_limit_h_min -13
_diffrn_reflns_limit_k_max 23
_diffrn_reflns_limit_k_min -23
_diffrn_reflns_limit_l_max 21
_diffrn_reflns_limit_l_min -15
_diffrn_reflns_number 27246
_diffrn_reflns_point_group_measured_fraction_full 0.999
_diffrn_reflns_point_group_measured_fraction_max 0.999
_diffrn_reflns_theta_full 66.588
_diffrn_reflns_theta_max 66.588
_diffrn_reflns_theta_min 3.409
_diffrn_source 'sealed X-ray tube'
_diffrn_source_type 'SuperNova (Cu) X-ray Source'
_exptl_absorpt_coefficient_mu 11.474
_exptl_absorpt_correction_T_max 0.558
_exptl_absorpt_correction_T_min 0.114
_exptl_absorpt_correction_type gaussian
_exptl_absorpt_process_details
;
CrysAlisPro, Agilent Technologies,
Version 1.171.37.33 (release 27-03-2014 CrysAlis171 .NET)
(compiled Mar 27 2014,17:12:48)
Numerical absorption correction based on gaussian integration over
            a multifaceted crystal model
Empirical absorption correction using spherical harmonics,
 implemented in SCALE3 ABSPACK scaling algorithm.
;
_exptl_crystal_colour brown
_exptl_crystal_colour_primary brown
_exptl_crystal_density_diffrn 1.922
_exptl_crystal_description irregular
_exptl_crystal_F_000 2208
_exptl_crystal_size_max 0.3174
_exptl_crystal_size_mid 0.2854
_exptl_crystal_size_min 0.0591
_refine_diff_density_max 1.333
_refine_diff_density_min -0.802
_refine_diff_density_rms 0.087
_refine_ls_extinction_method none
_refine_ls_goodness_of_fit_ref 1.122
_refine_ls_hydrogen_treatment constr
_refine_ls_matrix_type full
_refine_ls_number_parameters 474
_refine_ls_number_reflns 7024
_refine_ls_number_restraints 14
_refine_ls_restrained_S_all 1.126
_refine_ls_R_factor_all 0.0334
_refine_ls_R_factor_gt 0.0322
_refine_ls_shift/su_max 0.001
_refine_ls_shift/su_mean 0.000
_refine_ls_structure_factor_coef Fsqd
_refine_ls_weighting_details 'w=1/[\s^2^(Fo^2^)+(0.0346P)^2^+9.1960P] where P=(Fo^2^+2Fc^2^)/3'
_refine_ls_weighting_scheme calc
_refine_ls_wR_factor_gt 0.0842
_refine_ls_wR_factor_ref 0.0851
_reflns_Friedel_coverage 0.000
_reflns_number_gt 6768
_reflns_number_total 7024
_reflns_threshold_expression 'I > 2\s(I)'
_cod_data_source_file c5dt01321f2.cif
_cod_data_source_block pyc_ni
_cod_depositor_comments 'Adding full bibliography for 7035172--7035176.cif.'
_cod_database_code 7035173
_chemical_oxdiff_formula 'C70 H59 Br8 N13 Ni2 O6 Re2'
_shelx_space_group_comment
;
The symmetry employed for this shelxl refinement is uniquely defined
by the following loop, which should always be used as a source of
symmetry information in preference to the above space-group names.
They are only intended as comments.
;
_reflns_odcompleteness_completeness 99.89
_reflns_odcompleteness_iscentric 1
_reflns_odcompleteness_theta 66.49
_olex2_refinement_description
;
1. Fixed Uiso
 At 1.2 times of:
  All C(H) groups
 At 1.5 times of:
  All C(H,H,H) groups
2. Restrained distances
 C35-C36
 1.5 with sigma of 0.02
 C36-N7
 1.2 with sigma of 0.02
3. Uiso/Uaniso restraints and constraints
C35 \\sim C36 \\sim N7: within 1.5A with sigma of 0.04 and sigma for terminal
atoms of 0.08
4. Others
 Fixed Sof: N7(0.5) C35(0.5) H35A(0.5) H35B(0.5) H35C(0.5) C36(0.5)
5.a Aromatic/amide H refined with riding coordinates:
 C1(H1), C3(H3), C4(H4), C5(H5), C8(H8), C9(H9), C11(H11), C12(H12), C14(H14),
 C15(H15), C22(H22), C23(H23), C25(H25), C26(H26), C28(H28), C29(H29)
5.b Idealised Me refined as rotating group:
 C19(H19A,H19B,H19C), C20(H20A,H20B,H20C), C33(H33A,H33B,H33C), C34(H34A,H34B,
 H34C), C35(H35A,H35B,H35C)
;
_shelx_shelxl_version_number 2014/7
_olex2_submission_special_instructions 'No special instructions were received'

loop_
_space_group_symop_operation_xyz
'x, y, z'
'-x+1/2, y+1/2, -z+1/2'
'-x, -y, -z'
'x-1/2, -y-1/2, z-1/2'

loop_
_atom_site_label
_atom_site_type_symbol
_atom_site_fract_x
_atom_site_fract_y
_atom_site_fract_z
_atom_site_U_iso_or_equiv
_atom_site_adp_type
_atom_site_occupancy
_atom_site_site_symmetry_order
_atom_site_calc_flag
_atom_site_refinement_flags_posn
_atom_site_refinement_flags_adp
_atom_site_refinement_flags_occupancy
Re1 Re 0.45679(2) 0.24305(2) -0.00220(2) 0.04287(8) Uani 1 1 d . . .
Br1 Br 0.24784(5) 0.22526(3) 0.00346(4) 0.06179(15) Uani 1 1 d . . .
Br2 Br 0.51952(6) 0.13013(3) 0.06103(4) 0.06653(16) Uani 1 1 d . . .
Br3 Br 0.67291(5) 0.26778(3) 0.00993(4) 0.06847(17) Uani 1 1 d . . .
Br4 Br 0.40066(6) 0.36184(3) -0.05192(4) 0.07035(18) Uani 1 1 d . . .
Ni1 Ni 0.24305(6) 0.49640(3) 0.26331(4) 0.03158(15) Uani 1 1 d . . .
O1 O 0.4128(5) 0.1916(4) -0.1597(3) 0.131(3) Uani 1 1 d . . .
O3 O 0.3057(3) 0.44609(15) 0.16792(16) 0.0426(7) Uani 1 1 d . . .
O2 O 0.3849(3) 0.42753(15) 0.29331(16) 0.0411(6) Uani 1 1 d . . .
N1 N 0.4280(4) 0.2114(3) -0.0963(3) 0.0743(15) Uani 1 1 d . . .
N2 N 0.4997(3) 0.28502(18) 0.1174(2) 0.0394(8) Uani 1 1 d . . .
N3 N 0.1163(3) 0.41733(18) 0.2221(2) 0.0381(7) Uani 1 1 d . . .
N4 N 0.0950(3) 0.55243(18) 0.1988(2) 0.0387(7) Uani 1 1 d . . .
N5 N 0.2555(3) 0.51938(16) 0.37681(18) 0.0336(7) Uani 1 1 d . . .
N6 N 0.3765(3) 0.56993(16) 0.28417(18) 0.0337(7) Uani 1 1 d . . .
C1 C 0.4318(4) 0.3337(2) 0.1349(2) 0.0383(9) Uani 1 1 d . . .
H1 H 0.3663 0.3504 0.0955 0.046 Uiso 1 1 calc R . .
C2 C 0.4557(4) 0.3599(2) 0.2088(2) 0.0395(9) Uani 1 1 d . . .
C3 C 0.5508(4) 0.3342(3) 0.2685(3) 0.0507(11) Uani 1 1 d . . .
H3 H 0.5668 0.3499 0.3191 0.061 Uiso 1 1 calc R . .
C4 C 0.6218(4) 0.2844(3) 0.2510(3) 0.0578(13) Uani 1 1 d . . .
H4 H 0.6868 0.2665 0.2898 0.069 Uiso 1 1 calc R . .
C5 C 0.5949(4) 0.2619(3) 0.1763(3) 0.0512(11) Uani 1 1 d . . .
H5 H 0.6441 0.2292 0.1650 0.061 Uiso 1 1 calc R . .
C6 C 0.3773(4) 0.4154(2) 0.2235(2) 0.0371(9) Uani 1 1 d . . .
C7 C 0.1262(4) 0.3514(2) 0.2367(3) 0.0488(11) Uani 1 1 d . . .
C8 C 0.0593(6) 0.3046(3) 0.1813(4) 0.0758(18) Uani 1 1 d . . .
H8 H 0.0681 0.2584 0.1917 0.091 Uiso 1 1 calc R . .
C9 C -0.0179(6) 0.3265(3) 0.1127(4) 0.0798(19) Uani 1 1 d . . .
H9 H -0.0590 0.2953 0.0753 0.096 Uiso 1 1 calc R . .
C10 C -0.0356(5) 0.3956(3) 0.0984(3) 0.0584(13) Uani 1 1 d . . .
C11 C -0.1223(5) 0.4235(4) 0.0306(3) 0.0712(17) Uani 1 1 d . . .
H11 H -0.1682 0.3945 -0.0077 0.085 Uiso 1 1 calc R . .
C12 C -0.1383(5) 0.4909(3) 0.0217(3) 0.0660(15) Uani 1 1 d . . .
H12 H -0.1965 0.5077 -0.0220 0.079 Uiso 1 1 calc R . .
C13 C -0.0670(4) 0.5373(3) 0.0784(3) 0.0512(11) Uani 1 1 d . . .
C14 C -0.0821(5) 0.6075(3) 0.0740(3) 0.0629(14) Uani 1 1 d . . .
H14 H -0.1386 0.6270 0.0312 0.075 Uiso 1 1 calc R . .
C15 C -0.0138(5) 0.6476(3) 0.1324(3) 0.0631(14) Uani 1 1 d . . .
H15 H -0.0263 0.6942 0.1305 0.076 Uiso 1 1 calc R . .
C16 C 0.0755(4) 0.6190(2) 0.1955(3) 0.0491(11) Uani 1 1 d . . .
C17 C 0.0217(4) 0.5116(2) 0.1434(2) 0.0425(9) Uani 1 1 d . . .
C18 C 0.0356(4) 0.4399(2) 0.1546(2) 0.0419(9) Uani 1 1 d . . .
C19 C 0.2060(5) 0.3262(3) 0.3132(3) 0.0577(12) Uani 1 1 d . . .
H19A H 0.1621 0.2955 0.3353 0.086 Uiso 1 1 calc GR . .
H19B H 0.2338 0.3639 0.3477 0.086 Uiso 1 1 calc GR . .
H19C H 0.2734 0.3030 0.3057 0.086 Uiso 1 1 calc GR . .
C20 C 0.1468(5) 0.6630(3) 0.2605(3) 0.0619(14) Uani 1 1 d . . .
H20A H 0.2233 0.6724 0.2541 0.093 Uiso 1 1 calc GR . .
H20B H 0.1583 0.6402 0.3091 0.093 Uiso 1 1 calc GR . .
H20C H 0.1047 0.7048 0.2601 0.093 Uiso 1 1 calc GR . .
C21 C 0.1891(4) 0.4998(2) 0.4207(3) 0.0412(9) Uani 1 1 d . . .
C22 C 0.2293(5) 0.5105(2) 0.5012(3) 0.0507(11) Uani 1 1 d . . .
H22 H 0.1825 0.4958 0.5311 0.061 Uiso 1 1 calc R . .
C23 C 0.3348(5) 0.5418(2) 0.5363(2) 0.0484(11) Uani 1 1 d . . .
H23 H 0.3612 0.5474 0.5900 0.058 Uiso 1 1 calc R . .
C24 C 0.4041(4) 0.5656(2) 0.4915(2) 0.0402(9) Uani 1 1 d . . .
C25 C 0.5135(4) 0.6021(2) 0.5228(3) 0.0481(11) Uani 1 1 d . . .
H25 H 0.5426 0.6099 0.5761 0.058 Uiso 1 1 calc R . .
C26 C 0.5758(4) 0.6255(2) 0.4771(3) 0.0488(11) Uani 1 1 d . . .
H26 H 0.6473 0.6487 0.4992 0.059 Uiso 1 1 calc R . .
C27 C 0.5328(4) 0.6150(2) 0.3949(2) 0.0405(9) Uani 1 1 d . . .
C28 C 0.5917(4) 0.6391(3) 0.3435(3) 0.0515(11) Uani 1 1 d . . .
H28 H 0.6659 0.6602 0.3628 0.062 Uiso 1 1 calc R . .
C29 C 0.5400(4) 0.6315(2) 0.2659(3) 0.0513(11) Uani 1 1 d . . .
H29 H 0.5775 0.6488 0.2318 0.062 Uiso 1 1 calc R . .
C30 C 0.4302(4) 0.5976(2) 0.2368(2) 0.0407(9) Uani 1 1 d . . .
C31 C 0.4260(3) 0.57895(19) 0.3624(2) 0.0332(8) Uani 1 1 d . . .
C32 C 0.3606(3) 0.55326(19) 0.4114(2) 0.0333(8) Uani 1 1 d . . .
C33 C 0.0700(5) 0.4679(3) 0.3826(3) 0.0567(12) Uani 1 1 d . . .
H33A H 0.0461 0.4765 0.3277 0.085 Uiso 1 1 calc GR . .
H33B H 0.0118 0.4869 0.4039 0.085 Uiso 1 1 calc GR . .
H33C H 0.0756 0.4199 0.3917 0.085 Uiso 1 1 calc GR . .
C34 C 0.3686(5) 0.5931(3) 0.1505(3) 0.0583(13) Uani 1 1 d . . .
H34A H 0.3454 0.6377 0.1301 0.087 Uiso 1 1 calc GR . .
H34B H 0.2986 0.5651 0.1406 0.087 Uiso 1 1 calc GR . .
H34C H 0.4224 0.5738 0.1259 0.087 Uiso 1 1 calc GR . .
N7 N 0.667(2) 0.4566(8) 0.1369(12) 0.140(8) Uani 0.5 1 d D U P
C35 C 0.719(2) 0.4818(10) 0.2778(15) 0.146(10) Uani 0.5 1 d D U P
H35A H 0.6439 0.4843 0.2882 0.219 Uiso 0.5 1 calc GR . P
H35B H 0.7625 0.5233 0.2935 0.219 Uiso 0.5 1 calc GR . P
H35C H 0.7652 0.4446 0.3063 0.219 Uiso 0.5 1 calc GR . P
C36 C 0.699(2) 0.4721(9) 0.2012(14) 0.147(12) Uani 0.5 1 d D U P

loop_
_atom_site_aniso_label
_atom_site_aniso_U_11
_atom_site_aniso_U_22
_atom_site_aniso_U_33
_atom_site_aniso_U_23
_atom_site_aniso_U_13
_atom_site_aniso_U_12
Re1 0.03856(12) 0.04810(13) 0.04233(12) -0.00118(8) 0.01323(9) 0.00954(8)
Br1 0.0403(3) 0.0570(3) 0.0865(4) -0.0023(3) 0.0177(3) -0.0042(2)
Br2 0.0716(4) 0.0400(3) 0.0848(4) -0.0006(3) 0.0199(3) 0.0096(2)
Br3 0.0446(3) 0.0837(4) 0.0865(4) 0.0243(3) 0.0340(3) 0.0161(3)
Br4 0.0711(4) 0.0737(4) 0.0798(4) 0.0374(3) 0.0431(3) 0.0291(3)
Ni1 0.0294(3) 0.0339(3) 0.0278(3) -0.0015(2) 0.0038(2) -0.0015(3)
O1 0.107(4) 0.209(7) 0.059(3) -0.047(4) -0.002(3) 0.069(4)
O3 0.0440(16) 0.0453(16) 0.0372(15) 0.0010(13) 0.0107(13) 0.0083(13)
O2 0.0411(16) 0.0445(16) 0.0357(15) -0.0048(12) 0.0093(12) 0.0043(13)
N1 0.059(3) 0.101(4) 0.054(3) -0.017(3) 0.006(2) 0.032(3)
N2 0.0340(17) 0.0415(19) 0.0431(19) -0.0011(15) 0.0125(15) 0.0046(15)
N3 0.0342(17) 0.0390(18) 0.0379(18) -0.0023(14) 0.0068(14) -0.0048(14)
N4 0.0313(17) 0.0416(19) 0.0400(18) 0.0028(15) 0.0068(14) 0.0025(14)
N5 0.0360(17) 0.0314(16) 0.0322(16) -0.0004(13) 0.0089(13) -0.0002(13)
N6 0.0311(16) 0.0360(17) 0.0312(16) 0.0002(13) 0.0058(13) -0.0020(13)
C1 0.033(2) 0.039(2) 0.041(2) 0.0005(17) 0.0095(17) 0.0019(17)
C2 0.036(2) 0.041(2) 0.041(2) -0.0016(17) 0.0104(17) 0.0011(17)
C3 0.044(2) 0.054(3) 0.046(2) -0.010(2) 0.003(2) 0.004(2)
C4 0.040(2) 0.065(3) 0.057(3) -0.008(2) 0.000(2) 0.014(2)
C5 0.038(2) 0.055(3) 0.056(3) -0.004(2) 0.007(2) 0.013(2)
C6 0.034(2) 0.037(2) 0.038(2) -0.0036(17) 0.0083(17) -0.0017(17)
C7 0.046(2) 0.042(2) 0.056(3) -0.001(2) 0.012(2) -0.009(2)
C8 0.073(4) 0.044(3) 0.091(4) -0.008(3) -0.003(3) -0.017(3)
C9 0.076(4) 0.064(4) 0.079(4) -0.021(3) -0.005(3) -0.025(3)
C10 0.048(3) 0.068(3) 0.050(3) -0.007(2) 0.001(2) -0.013(2)
C11 0.051(3) 0.092(5) 0.052(3) -0.013(3) -0.011(2) -0.019(3)
C12 0.040(3) 0.096(5) 0.046(3) 0.007(3) -0.009(2) -0.004(3)
C13 0.034(2) 0.071(3) 0.043(2) 0.009(2) 0.0040(19) 0.004(2)
C14 0.044(3) 0.082(4) 0.055(3) 0.022(3) 0.004(2) 0.017(3)
C15 0.055(3) 0.053(3) 0.075(4) 0.017(3) 0.013(3) 0.019(2)
C16 0.043(2) 0.046(3) 0.057(3) 0.007(2) 0.014(2) 0.008(2)
C17 0.031(2) 0.056(3) 0.039(2) 0.0032(19) 0.0083(17) -0.0003(19)
C18 0.031(2) 0.052(3) 0.038(2) -0.0015(18) 0.0033(17) -0.0071(18)
C19 0.060(3) 0.043(3) 0.064(3) 0.011(2) 0.011(2) -0.001(2)
C20 0.063(3) 0.039(3) 0.077(4) -0.004(2) 0.013(3) 0.006(2)
C21 0.048(2) 0.037(2) 0.043(2) -0.0025(17) 0.0204(19) 0.0001(18)
C22 0.069(3) 0.047(3) 0.044(2) 0.002(2) 0.029(2) 0.002(2)
C23 0.068(3) 0.047(2) 0.029(2) -0.0002(18) 0.013(2) 0.007(2)
C24 0.050(2) 0.033(2) 0.033(2) -0.0010(16) 0.0062(18) 0.0049(18)
C25 0.052(3) 0.046(2) 0.033(2) -0.0054(18) -0.0065(19) 0.003(2)
C26 0.042(2) 0.046(2) 0.046(2) -0.006(2) -0.005(2) -0.005(2)
C27 0.037(2) 0.036(2) 0.041(2) -0.0020(17) 0.0012(17) -0.0023(17)
C28 0.039(2) 0.052(3) 0.059(3) -0.004(2) 0.010(2) -0.014(2)
C29 0.049(3) 0.053(3) 0.055(3) 0.002(2) 0.021(2) -0.013(2)
C30 0.041(2) 0.044(2) 0.037(2) 0.0009(17) 0.0123(18) -0.0030(18)
C31 0.0328(19) 0.0291(18) 0.0325(19) -0.0002(15) 0.0026(15) 0.0010(15)
C32 0.035(2) 0.0304(19) 0.0310(19) -0.0018(15) 0.0053(15) 0.0030(15)
C33 0.057(3) 0.061(3) 0.062(3) -0.009(2) 0.033(2) -0.015(2)
C34 0.062(3) 0.078(4) 0.034(2) 0.009(2) 0.013(2) -0.015(3)
N7 0.23(2) 0.087(11) 0.171(17) -0.026(10) 0.152(17) -0.034(12)
C35 0.108(14) 0.060(11) 0.27(3) 0.022(16) 0.06(2) -0.013(10)
C36 0.102(14) 0.055(9) 0.29(4) -0.033(18) 0.08(2) -0.011(9)

loop_
_atom_type_symbol
_atom_type_description
_atom_type_scat_dispersion_real
_atom_type_scat_dispersion_imag
_atom_type_scat_source
C C 0.0181 0.0091 'International Tables Vol C Tables 4.2.6.8 and 6.1.1.4'
H H 0.0000 0.0000 'International Tables Vol C Tables 4.2.6.8 and 6.1.1.4'
Br Br -0.6763 1.2805 'International Tables Vol C Tables 4.2.6.8 and 6.1.1.4'
N N 0.0311 0.0180 'International Tables Vol C Tables 4.2.6.8 and 6.1.1.4'
Ni Ni -3.0029 0.5091 'International Tables Vol C Tables 4.2.6.8 and 6.1.1.4'
O O 0.0492 0.0322 'International Tables Vol C Tables 4.2.6.8 and 6.1.1.4'
Re Re -5.2083 5.8923 'International Tables Vol C Tables 4.2.6.8 and 6.1.1.4'

loop_
_exptl_crystal_face_index_h
_exptl_crystal_face_index_k
_exptl_crystal_face_index_l
_exptl_crystal_face_perp_dist
_exptl_oxdiff_crystal_face_indexfrac_h
_exptl_oxdiff_crystal_face_indexfrac_k
_exptl_oxdiff_crystal_face_indexfrac_l
_exptl_oxdiff_crystal_face_x
_exptl_oxdiff_crystal_face_y
_exptl_oxdiff_crystal_face_z
1 0 -1 0.0295 0.9994 -0.0000 -0.9997 -0.1137 -0.0796 0.0080
-1 0 1 0.0295 -0.9994 0.0000 0.9997 0.1137 0.0796 -0.0080
2 3 2 0.1306 1.9992 3.0000 2.0003 -0.0939 -0.1012 0.4185
-1 -2 -3 0.1748 -0.9997 -2.0002 -3.0001 0.0206 -0.0320 -0.3707
1 -3 -1 0.1138 0.9993 -2.9997 -0.9995 -0.2348 0.0816 -0.1114
1 0 1 0.0968 0.9995 0.0002 1.0003 -0.1075 0.0300 0.1496
0 -1 -1 0.1448 -0.0001 -1.0000 -0.9999 -0.0435 -0.0010 -0.1106
3 -2 -3 0.0529 2.9983 -1.9999 -2.9990 -0.4218 -0.1313 -0.0557
1 0 0 0.0632 0.9995 0.0001 0.0003 -0.1106 -0.0248 0.0788
2 3 -2 0.0917 1.9990 2.9995 -1.9997 -0.1063 -0.3202 0.1353
1 1 -3 0.1115 0.9994 0.9996 -2.9998 -0.0795 -0.2428 -0.0939
0 1 0 0.1355 0.0000 0.9999 -0.0001 0.0404 -0.0537 0.0398
-1 3 -2 0.1524 -0.9995 2.9993 -2.0006 0.2255 -0.2458 -0.1010

loop_
_geom_angle_atom_site_label_1
_geom_angle_atom_site_label_2
_geom_angle_atom_site_label_3
_geom_angle
Br1 Re1 Br3 172.37(2)
Br1 Re1 Br4 89.71(2)
Br2 Re1 Br1 90.48(2)
Br2 Re1 Br3 89.33(2)
Br2 Re1 Br4 174.09(2)
Br4 Re1 Br3 89.70(2)
N1 Re1 Br1 95.56(18)
N1 Re1 Br2 93.86(19)
N1 Re1 Br3 92.07(18)
N1 Re1 Br4 92.00(19)
N1 Re1 N2 177.9(2)
N2 Re1 Br1 86.46(9)
N2 Re1 Br2 86.64(9)
N2 Re1 Br3 85.92(9)
N2 Re1 Br4 87.48(9)
O3 Ni1 C6 29.70(12)
O2 Ni1 O3 59.86(11)
O2 Ni1 N3 91.61(13)
O2 Ni1 C6 30.20(12)
N3 Ni1 O3 76.92(12)
N3 Ni1 C6 82.27(13)
N4 Ni1 O3 102.39(12)
N4 Ni1 O2 161.85(13)
N4 Ni1 N3 79.78(14)
N4 Ni1 C6 131.86(14)
N5 Ni1 O3 154.36(12)
N5 Ni1 O2 94.72(12)
N5 Ni1 N3 109.50(13)
N5 Ni1 N4 103.19(13)
N5 Ni1 N6 81.50(13)
N5 Ni1 C6 124.91(13)
N6 Ni1 O3 92.11(12)
N6 Ni1 O2 84.93(12)
N6 Ni1 N3 168.74(13)
N6 Ni1 N4 100.43(13)
N6 Ni1 C6 89.46(13)
C6 O3 Ni1 84.1(2)
C6 O2 Ni1 93.6(2)
O1 N1 Re1 177.1(7)
C1 N2 Re1 121.6(3)
C1 N2 C5 117.1(4)
C5 N2 Re1 121.2(3)
C7 N3 Ni1 130.0(3)
C7 N3 C18 119.4(4)
C18 N3 Ni1 106.8(3)
C16 N4 Ni1 130.6(3)
C16 N4 C17 119.4(4)
C17 N4 Ni1 108.9(3)
C21 N5 Ni1 131.1(3)
C21 N5 C32 118.7(3)
C32 N5 Ni1 109.5(3)
C30 N6 Ni1 130.6(3)
C30 N6 C31 118.9(3)
C31 N6 Ni1 109.3(3)
N2 C1 H1 118.7
N2 C1 C2 122.6(4)
C2 C1 H1 118.7
C1 C2 C3 119.3(4)
C1 C2 C6 119.5(4)
C3 C2 C6 121.1(4)
C2 C3 H3 120.8
C2 C3 C4 118.5(4)
C4 C3 H3 120.8
C3 C4 H4 120.4
C5 C4 C3 119.2(4)
C5 C4 H4 120.4
N2 C5 C4 123.2(4)
N2 C5 H5 118.4
C4 C5 H5 118.4
O3 C6 Ni1 66.2(2)
O3 C6 O2 122.3(4)
O3 C6 C2 120.3(4)
O2 C6 Ni1 56.2(2)
O2 C6 C2 117.3(4)
C2 C6 Ni1 171.5(3)
N3 C7 C8 120.4(5)
N3 C7 C19 120.1(4)
C8 C7 C19 119.4(5)
C7 C8 H8 119.8
C9 C8 C7 120.5(5)
C9 C8 H8 119.8
C8 C9 H9 120.0
C8 C9 C10 120.0(5)
C10 C9 H9 120.0
C9 C10 C11 124.0(5)
C9 C10 C18 117.1(5)
C18 C10 C11 118.9(5)
C10 C11 H11 119.4
C12 C11 C10 121.1(5)
C12 C11 H11 119.4
C11 C12 H12 119.5
C11 C12 C13 121.1(5)
C13 C12 H12 119.5
C14 C13 C12 123.8(5)
C14 C13 C17 117.1(5)
C17 C13 C12 119.0(5)
C13 C14 H14 120.1
C15 C14 C13 119.8(5)
C15 C14 H14 120.1
C14 C15 H15 119.7
C14 C15 C16 120.5(5)
C16 C15 H15 119.7
N4 C16 C15 120.4(5)
N4 C16 C20 119.5(4)
C15 C16 C20 120.0(5)
N4 C17 C13 122.5(4)
N4 C17 C18 117.6(4)
C13 C17 C18 119.9(4)
N3 C18 C10 122.4(4)
N3 C18 C17 117.7(4)
C10 C18 C17 119.8(4)
C7 C19 H19A 109.5
C7 C19 H19B 109.5
C7 C19 H19C 109.5
H19A C19 H19B 109.5
H19A C19 H19C 109.5
H19B C19 H19C 109.5
C16 C20 H20A 109.5
C16 C20 H20B 109.5
C16 C20 H20C 109.5
H20A C20 H20B 109.5
H20A C20 H20C 109.5
H20B C20 H20C 109.5
N5 C21 C22 120.5(4)
N5 C21 C33 119.0(4)
C22 C21 C33 120.4(4)
C21 C22 H22 119.4
C23 C22 C21 121.2(4)
C23 C22 H22 119.4
C22 C23 H23 120.2
C22 C23 C24 119.7(4)
C24 C23 H23 120.2
C23 C24 C25 123.7(4)
C23 C24 C32 116.9(4)
C32 C24 C25 119.4(4)
C24 C25 H25 119.2
C26 C25 C24 121.6(4)
C26 C25 H25 119.2
C25 C26 H26 119.7
C25 C26 C27 120.5(4)
C27 C26 H26 119.7
C28 C27 C26 123.6(4)
C31 C27 C26 119.2(4)
C31 C27 C28 117.1(4)
C27 C28 H28 120.1
C29 C28 C27 119.8(4)
C29 C28 H28 120.1
C28 C29 H29 119.9
C28 C29 C30 120.3(4)
C30 C29 H29 119.9
N6 C30 C29 121.3(4)
N6 C30 C34 118.4(4)
C29 C30 C34 120.3(4)
N6 C31 C27 122.4(4)
N6 C31 C32 117.3(3)
C27 C31 C32 120.2(4)
N5 C32 C24 122.8(4)
N5 C32 C31 118.0(3)
C24 C32 C31 119.1(4)
C21 C33 H33A 109.5
C21 C33 H33B 109.5
C21 C33 H33C 109.5
H33A C33 H33B 109.5
H33A C33 H33C 109.5
H33B C33 H33C 109.5
C30 C34 H34A 109.5
C30 C34 H34B 109.5
C30 C34 H34C 109.5
H34A C34 H34B 109.5
H34A C34 H34C 109.5
H34B C34 H34C 109.5
H35A C35 H35B 109.5
H35A C35 H35C 109.5
H35B C35 H35C 109.5
C36 C35 H35A 109.5
C36 C35 H35B 109.5
C36 C35 H35C 109.5
N7 C36 C35 168(3)

loop_
_geom_bond_atom_site_label_1
_geom_bond_atom_site_label_2
_geom_bond_distance
Re1 Br1 2.5136(6)
Re1 Br2 2.5076(6)
Re1 Br3 2.5265(6)
Re1 Br4 2.5230(6)
Re1 N1 1.746(5)
Re1 N2 2.224(4)
Ni1 O3 2.304(3)
Ni1 O2 2.086(3)
Ni1 N3 2.124(3)
Ni1 N4 2.083(3)
Ni1 N5 2.065(3)
Ni1 N6 2.082(3)
Ni1 C6 2.505(4)
O1 N1 1.172(6)
O3 C6 1.248(5)
O2 C6 1.262(5)
N2 C1 1.348(5)
N2 C5 1.360(6)
N3 C7 1.325(6)
N3 C18 1.366(5)
N4 C16 1.332(6)
N4 C17 1.362(6)
N5 C21 1.334(5)
N5 C32 1.370(5)
N6 C30 1.330(5)
N6 C31 1.365(5)
C1 H1 0.9300
C1 C2 1.379(6)
C2 C3 1.384(6)
C2 C6 1.508(6)
C3 H3 0.9300
C3 C4 1.387(7)
C4 H4 0.9300
C4 C5 1.364(7)
C5 H5 0.9300
C7 C8 1.408(7)
C7 C19 1.493(7)
C8 H8 0.9300
C8 C9 1.359(9)
C9 H9 0.9300
C9 C10 1.390(9)
C10 C11 1.437(8)
C10 C18 1.402(6)
C11 H11 0.9300
C11 C12 1.345(9)
C12 H12 0.9300
C12 C13 1.433(8)
C13 C14 1.396(8)
C13 C17 1.400(6)
C14 H14 0.9300
C14 C15 1.363(8)
C15 H15 0.9300
C15 C16 1.404(7)
C16 C20 1.491(7)
C17 C18 1.431(7)
C19 H19A 0.9600
C19 H19B 0.9600
C19 H19C 0.9600
C20 H20A 0.9600
C20 H20B 0.9600
C20 H20C 0.9600
C21 C22 1.401(6)
C21 C33 1.491(7)
C22 H22 0.9300
C22 C23 1.352(7)
C23 H23 0.9300
C23 C24 1.399(7)
C24 C25 1.426(7)
C24 C32 1.401(5)
C25 H25 0.9300
C25 C26 1.348(7)
C26 H26 0.9300
C26 C27 1.430(6)
C27 C28 1.405(7)
C27 C31 1.401(6)
C28 H28 0.9300
C28 C29 1.354(7)
C29 H29 0.9300
C29 C30 1.402(6)
C30 C34 1.505(6)
C31 C32 1.436(6)
C33 H33A 0.9600
C33 H33B 0.9600
C33 H33C 0.9600
C34 H34A 0.9600
C34 H34B 0.9600
C34 H34C 0.9600
N7 C36 1.146(17)
C35 H35A 0.9600
C35 H35B 0.9600
C35 H35C 0.9600
C35 C36 1.347(18)

loop_
_geom_torsion_atom_site_label_1
_geom_torsion_atom_site_label_2
_geom_torsion_atom_site_label_3
_geom_torsion_atom_site_label_4
_geom_torsion
Re1 N2 C1 C2 179.1(3)
Re1 N2 C5 C4 -177.4(4)
Ni1 O3 C6 O2 -3.9(4)
Ni1 O3 C6 C2 173.9(4)
Ni1 O2 C6 O3 4.3(4)
Ni1 O2 C6 C2 -173.6(3)
Ni1 N3 C7 C8 -151.3(5)
Ni1 N3 C7 C19 30.4(7)
Ni1 N3 C18 C10 158.3(4)
Ni1 N3 C18 C17 -24.0(5)
Ni1 N4 C16 C15 161.0(4)
Ni1 N4 C16 C20 -20.7(7)
Ni1 N4 C17 C13 -162.5(4)
Ni1 N4 C17 C18 19.3(5)
Ni1 N5 C21 C22 166.5(3)
Ni1 N5 C21 C33 -15.0(6)
Ni1 N5 C32 C24 -169.0(3)
Ni1 N5 C32 C31 13.2(4)
Ni1 N6 C30 C29 -161.5(4)
Ni1 N6 C30 C34 20.0(6)
Ni1 N6 C31 C27 167.2(3)
Ni1 N6 C31 C32 -16.4(4)
N2 C1 C2 C3 -1.9(7)
N2 C1 C2 C6 178.7(4)
N3 C7 C8 C9 -1.2(10)
N4 C17 C18 N3 3.8(6)
N4 C17 C18 C10 -178.4(4)
N5 C21 C22 C23 1.2(7)
N6 C31 C32 N5 2.3(5)
N6 C31 C32 C24 -175.6(4)
C1 N2 C5 C4 1.8(7)
C1 C2 C3 C4 2.3(7)
C1 C2 C6 O3 -13.0(6)
C1 C2 C6 O2 164.9(4)
C2 C3 C4 C5 -0.8(8)
C3 C2 C6 O3 167.6(4)
C3 C2 C6 O2 -14.5(6)
C3 C4 C5 N2 -1.3(9)
C5 N2 C1 C2 -0.1(6)
C6 C2 C3 C4 -178.3(5)
C7 N3 C18 C10 -1.9(7)
C7 N3 C18 C17 175.8(4)
C7 C8 C9 C10 -3.1(11)
C8 C9 C10 C11 -174.7(7)
C8 C9 C10 C18 4.6(10)
C9 C10 C11 C12 177.3(7)
C9 C10 C18 N3 -2.3(8)
C9 C10 C18 C17 -180.0(5)
C10 C11 C12 C13 1.8(10)
C11 C10 C18 N3 177.1(5)
C11 C10 C18 C17 -0.6(8)
C11 C12 C13 C14 -177.6(6)
C11 C12 C13 C17 1.0(9)
C12 C13 C14 C15 177.0(5)
C12 C13 C17 N4 178.3(5)
C12 C13 C17 C18 -3.6(7)
C13 C14 C15 C16 2.9(9)
C13 C17 C18 N3 -174.5(4)
C13 C17 C18 C10 3.3(7)
C14 C13 C17 N4 -3.0(7)
C14 C13 C17 C18 175.2(4)
C14 C15 C16 N4 0.4(8)
C14 C15 C16 C20 -177.9(5)
C16 N4 C17 C13 6.3(7)
C16 N4 C17 C18 -171.9(4)
C17 N4 C16 C15 -4.9(7)
C17 N4 C16 C20 173.4(4)
C17 C13 C14 C15 -1.6(8)
C18 N3 C7 C8 3.7(7)
C18 N3 C7 C19 -174.6(4)
C18 C10 C11 C12 -2.0(9)
C19 C7 C8 C9 177.0(6)
C21 N5 C32 C24 3.0(6)
C21 N5 C32 C31 -174.9(4)
C21 C22 C23 C24 1.7(7)
C22 C23 C24 C25 176.8(4)
C22 C23 C24 C32 -2.2(6)
C23 C24 C25 C26 -178.4(5)
C23 C24 C32 N5 -0.2(6)
C23 C24 C32 C31 177.7(4)
C24 C25 C26 C27 0.7(7)
C25 C24 C32 N5 -179.2(4)
C25 C24 C32 C31 -1.3(6)
C25 C26 C27 C28 178.7(5)
C25 C26 C27 C31 -1.1(7)
C26 C27 C28 C29 -174.8(5)
C26 C27 C31 N6 176.6(4)
C26 C27 C31 C32 0.3(6)
C27 C28 C29 C30 -2.3(8)
C27 C31 C32 N5 178.9(4)
C27 C31 C32 C24 0.9(6)
C28 C27 C31 N6 -3.2(6)
C28 C27 C31 C32 -179.5(4)
C28 C29 C30 N6 -2.6(7)
C28 C29 C30 C34 175.9(5)
C30 N6 C31 C27 -1.5(6)
C30 N6 C31 C32 175.0(4)
C31 N6 C30 C29 4.4(6)
C31 N6 C30 C34 -174.1(4)
C31 C27 C28 C29 5.0(7)
C32 N5 C21 C22 -3.5(6)
C32 N5 C21 C33 175.1(4)
C32 C24 C25 C26 0.6(7)
C33 C21 C22 C23 -177.4(5)
